data_2011415
loop_
_publ_author_name
'Sara K. Metcalf'
'Elizabeth M. Holt'

_publ_section_title
;
 Three methoxy-substituted diethyl
 4-phenyl-2,6-dimethyl-1,4-dihydropyridine-3,5-dicarboxylate compounds
;
_journal_issue 10
_journal_name_full 'Acta Crystallographica Section C'
_journal_page_first 1228
_journal_page_last 1231
_journal_paper_doi 10.1107/S0108270100008416
_journal_volume 56
_journal_year 2000
_chemical_formula_moiety 'C21 H27 N1 O6'
_chemical_formula_sum 'C21 H27 N O6'
_chemical_formula_weight 389.4
_chemical_name_systematic
;
4-(3,4-dimethoxyphenyl)-2,6-dimethyl-1,4-dihydropyridine-3,5-bis(ethoxycarbo
nyl)
;
_space_group_IT_number 14
_symmetry_cell_setting monoclinic
_symmetry_space_group_name_Hall '-P 2yn'
_symmetry_space_group_name_H-M 'P 1 21/n 1'
_cell_angle_alpha 90.0
_cell_angle_beta 94.48(2)
_cell_angle_gamma 90.0
_cell_formula_units_Z 4
_cell_length_a 8.462(6)
_cell_length_b 7.637(6)
_cell_length_c 33.44(2)
_cell_measurement_reflns_used 97
_cell_measurement_temperature 301
_cell_measurement_theta_max 12.72
_cell_measurement_theta_min 4.17
_cell_volume 2154(3)
_computing_cell_refinement XSCANS
_computing_data_collection 'XSCANS (Siemens, 1991)'
_computing_data_reduction XSCANS
_computing_molecular_graphics 'XP (Siemens, 1990)'
_computing_publication_material SHELXL97
_computing_structure_refinement 'SHELXL97 (Sheldrick, 1997)'
_computing_structure_solution 'SHELXS86 (Sheldrick, 1990)'
_diffrn_ambient_temperature 298
_diffrn_measured_fraction_theta_full .927
_diffrn_measured_fraction_theta_max .926
_diffrn_measurement_device_type 'Syntex P4 4-circle-diffractometer'
_diffrn_measurement_method \q/2\q
_diffrn_radiation_monochromator 'highly oriented graphite crystal'
_diffrn_radiation_source 'fine-focus sealed tube'
_diffrn_radiation_type 'Mo K\a'
_diffrn_radiation_wavelength .71073
_diffrn_reflns_av_R_equivalents .062
_diffrn_reflns_av_sigmaI/netI .0879
_diffrn_reflns_limit_h_max 10
_diffrn_reflns_limit_h_min -1
_diffrn_reflns_limit_k_max 1
_diffrn_reflns_limit_k_min -10
_diffrn_reflns_limit_l_max 47
_diffrn_reflns_limit_l_min -47
_diffrn_reflns_number 8355
_diffrn_reflns_theta_full 30.09
_diffrn_reflns_theta_max 30.09
_diffrn_reflns_theta_min 2.44
_diffrn_standards_decay_% <1
_diffrn_standards_interval_time '97 reflections'
_diffrn_standards_number 3
_exptl_absorpt_coefficient_mu .088
_exptl_absorpt_correction_type none
_exptl_absorpt_process_details 'XEMP (Siemens, 1990) '
_exptl_crystal_colour yellow
_exptl_crystal_density_diffrn 1.198
_exptl_crystal_density_meas ?
_exptl_crystal_description cube
_exptl_crystal_F_000 832
_exptl_crystal_size_max .1
_exptl_crystal_size_mid .1
_exptl_crystal_size_min .1
_refine_diff_density_max .21
_refine_diff_density_min -.22
_refine_ls_extinction_method none
_refine_ls_goodness_of_fit_ref 1.01
_refine_ls_hydrogen_treatment constr
_refine_ls_matrix_type full
_refine_ls_number_parameters 253
_refine_ls_number_reflns 6261
_refine_ls_R_factor_all .195
_refine_ls_R_factor_gt .085
_refine_ls_shift/su_max .003
_refine_ls_shift/su_mean <0.001
_refine_ls_structure_factor_coef Fsqd
_refine_ls_weighting_details 'calc w = 1/[\s^2^(Fo^2^)+(0.1016P)^2^+1.0333P] where P=(Fo^2^+2Fc^2^)/3'
_refine_ls_weighting_scheme sigma
_refine_ls_wR_factor_ref .263
_reflns_number_gt 2644
_reflns_number_total 6261
_reflns_threshold_expression I>2\s(I)
_cod_data_source_file fr1251.cif
_cod_data_source_block II
_cod_depositor_comments
;
The following automatic conversions were performed:

'_exptl_crystal_density_meas' value 'not meas' was changed to '?' -
the value is perceived as not measured.

Automatic conversion script
Id: cif_fix_values 3008 2015-01-20 13:52:24Z robertas 
;
_cod_original_sg_symbol_H-M 'P 21/n'
_cod_original_formula_sum 'C21 H27 N1 O6'
_cod_database_code 2011415
_cod_database_fobs_code 2011415

loop_
_symmetry_equiv_pos_as_xyz
'x, y, z'
'-x+1/2, y+1/2, -z+1/2'
'-x, -y, -z'
'x-1/2, -y-1/2, z-1/2'

loop_
_atom_site_label
_atom_site_fract_x
_atom_site_fract_y
_atom_site_fract_z
_atom_site_U_iso_or_equiv
_atom_site_adp_type
_atom_site_calc_flag
_atom_site_refinement_flags
_atom_site_occupancy
_atom_site_disorder_assembly
_atom_site_disorder_group
_atom_site_type_symbol
N1 .6103(3) .2254(4) .07405(8) .0558(7) Uani d . 1 . . N
H1A .5727 .1152 .0723 .080 Uiso d R 1 . . H
C2 .7702(4) .2517(4) .08874(9) .0510(8) Uani d . 1 . . C
C2' .8669(5) .0829(5) .08919(13) .0689(10) Uani d . 1 . . C
H2'F .8045 -.0190 .0821 .080 Uiso d PR .50 . . H
H2'A .9740 .1071 .0993 .080 Uiso d PR .50 . . H
H2'B .8213 -.0014 .1062 .080 Uiso d PR .50 . . H
H2'C .8664 .0367 .0625 .080 Uiso d PR .50 . . H
H2'D .9243 .0790 .1151 .080 Uiso d PR .50 . . H
H2'E .9592 .0986 .0746 .080 Uiso d PR .50 . . H
C3 .8186(3) .4162(4) .09975(9) .0448(7) Uani d . 1 . . C
C3' .9890(4) .4505(5) .11289(9) .0567(9) Uani d . 1 . . C
C3" 1.1745(4) .6578(8) .14204(14) .108(2) Uani d D 1 . . C
H3"A 1.2238 .5524 .1525 .080 Uiso d R 1 . . H
H3"E 1.2347 .6980 .1207 .080 Uiso d R 1 . . H
C3"' 1.1800(7) .7878(11) .1700(3) .239(6) Uani d D 1 . . C
H3"B 1.2891 .8071 .1791 .080 Uiso d R 1 . . H
H3"C 1.1308 .8977 .1627 .080 Uiso d R 1 . . H
H3"D 1.1260 .7350 .1912 .080 Uiso d R 1 . . H
O3' 1.0976(3) .3428(4) .11432(9) .0835(9) Uani d . 1 . . O
O3" 1.0135(3) .6201(4) .12421(8) .0731(8) Uani d . 1 . . O
C4 .6966(3) .5655(4) .10266(8) .0436(7) Uani d . 1 . . C
H4A .7451 .6729 .0951 .080 Uiso d R 1 . . H
C5 .5497(3) .5313(4) .07315(9) .0446(7) Uani d . 1 . . C
C5' .4599(4) .6917(4) .05979(9) .0467(7) Uani d . 1 . . C
C5" .2149(4) .8117(5) .02954(11) .0628(9) Uani d . 1 . . C
H5"A .2063 .8897 .0518 .080 Uiso d R 1 . . H
H5"B .2614 .8738 .0084 .080 Uiso d R 1 . . H
C5"' .0522(4) .7417(5) .01464(12) .0713(11) Uani d . 1 . . C
H5"C -.0172 .8361 .0060 .080 Uiso d R 1 . . H
H5"D .0637 .6634 -.0074 .080 Uiso d R 1 . . H
H5"E .0084 .6794 .0361 .080 Uiso d R 1 . . H
O5' .5107(3) .8432(3) .06461(8) .0682(7) Uani d . 1 . . O
O5" .3126(3) .6609(3) .04196(7) .0605(6) Uani d . 1 . . O
C6 .5079(4) .3635(4) .06207(9) .0468(7) Uani d . 1 . . C
C6' .3592(4) .2999(5) .03765(11) .0611(9) Uani d . 1 . . C
H6'A .2931 .3984 .0300 .080 Uiso d PR .50 . . H
H6'B .3883 .2405 .0140 .080 Uiso d PR .50 . . H
H6'C .3023 .2209 .0536 .080 Uiso d PR .50 . . H
H6'D .3398 .3663 .0134 .080 Uiso d PR .50 . . H
H6'E .2659 .3280 .0509 .080 Uiso d PR .50 . . H
H6'F .3685 .1784 .0309 .080 Uiso d PR .50 . . H
C7 .6495(3) .5859(4) .14644(9) .0436(7) Uani d . 1 . . C
C8 .5545(3) .4566(4) .16350(9) .0473(7) Uani d . 1 . . C
H8A .5180 .3577 .1476 .080 Uiso d R 1 . . H
C9 .5152(3) .4696(5) .20347(9) .0503(8) Uani d . 1 . . C
C10 .5710(4) .6134(5) .22743(9) .0554(9) Uani d . 1 . . C
C11 .6652(4) .7413(5) .21087(10) .0620(9) Uani d . 1 . . C
H11A .7033 .8394 .2268 .080 Uiso d R 1 . . H
C12 .7035(4) .7264(5) .17055(10) .0567(8) Uani d . 1 . . C
H12A .7696 .8136 .1596 .080 Uiso d R 1 . . H
C13 .3753(5) .1913(6) .20142(14) .0810(12) Uani d . 1 . . C
H13A .3119 .1205 .2177 .080 Uiso d R 1 . . H
H13B .3153 .2195 .1767 .080 Uiso d R 1 . . H
H13C .4690 .1279 .1958 .080 Uiso d R 1 . . H
C14 .5691(6) .7598(8) .29088(13) .114(2) Uani d . 1 . . C
H14A .5299 .7453 .3169 .080 Uiso d R 1 . . H
H14B .6824 .7712 .2937 .080 Uiso d R 1 . . H
H14C .5235 .8632 .2784 .080 Uiso d R 1 . . H
O9 .4218(3) .3501(4) .22243(7) .0746(8) Uani d . 1 . . O
O10 .5241(3) .6147(4) .26638(7) .0760(8) Uani d . 1 . . O

loop_
_atom_site_aniso_label
_atom_site_aniso_U_11
_atom_site_aniso_U_22
_atom_site_aniso_U_33
_atom_site_aniso_U_12
_atom_site_aniso_U_13
_atom_site_aniso_U_23
N1 .0567(16) .0424(16) .0678(17) .0027(13) .0027(13) -.0002(13)
C2 .0503(17) .050(2) .0535(17) .0126(15) .0094(14) .0079(15)
C2' .069(2) .057(2) .081(2) .0191(19) .0084(18) .006(2)
C3 .0419(15) .0491(19) .0441(14) .0074(14) .0080(12) .0074(14)
C3' .0480(17) .076(3) .0469(16) .0102(18) .0115(13) .0082(18)
C3" .043(2) .188(6) .092(3) -.015(3) -.0001(19) -.038(4)
C3"' .070(4) .252(10) .379(14) .041(5) -.077(6) -.206(11)
O3' .0478(13) .093(2) .111(2) .0220(15) .0142(13) .0177(18)
O3" .0397(12) .094(2) .0850(17) .0029(13) -.0020(11) -.0219(16)
C4 .0409(14) .0420(17) .0478(15) .0012(13) .0024(12) .0044(13)
C5 .0478(16) .0415(17) .0443(15) .0040(14) .0031(12) .0004(13)
C5' .0497(17) .0454(19) .0445(15) .0048(15) -.0010(12) -.0043(14)
C5" .065(2) .049(2) .071(2) .0102(17) -.0141(17) -.0015(17)
C5"' .062(2) .070(3) .079(2) .010(2) -.0146(18) .003(2)
O5' .0634(15) .0439(14) .0935(18) .0039(12) -.0177(13) -.0035(13)
O5" .0581(13) .0453(13) .0743(15) .0073(11) -.0191(11) -.0016(11)
C6 .0510(17) .0418(18) .0475(15) .0061(15) .0040(13) -.0007(14)
C6' .061(2) .051(2) .069(2) .0010(17) -.0072(16) -.0123(18)
C7 .0368(14) .0463(17) .0473(15) .0049(13) .0009(11) -.0010(14)
C8 .0426(15) .0483(18) .0502(16) .0022(14) -.0018(12) -.0041(14)
C9 .0406(15) .058(2) .0520(17) -.0004(15) .0026(13) -.0012(16)
C10 .0451(16) .076(2) .0452(16) .0031(17) .0026(13) -.0092(17)
C11 .0542(18) .069(2) .063(2) -.0147(18) .0070(15) -.0220(18)
C12 .0539(18) .058(2) .0589(18) -.0091(17) .0085(14) -.0098(17)
C13 .082(3) .067(3) .096(3) -.019(2) .017(2) .004(2)
C14 .130(4) .150(5) .067(3) -.050(4) .033(3) -.045(3)
O9 .0832(17) .0770(19) .0660(15) -.0265(15) .0221(13) -.0032(14)
O10 .0784(17) .098(2) .0529(13) -.0142(16) .0153(12) -.0173(14)

loop_
_atom_type_symbol
_atom_type_scat_dispersion_real
_atom_type_scat_dispersion_imag
_atom_type_scat_source
C .002 .002 'International Tables Vol C Tables 4.2.6.8 and 6.1.1.4'
H .000 .000 'International Tables Vol C Tables 4.2.6.8 and 6.1.1.4'
N .004 .003 'International Tables Vol C Tables 4.2.6.8 and 6.1.1.4'
O .008 .006 'International Tables Vol C Tables 4.2.6.8 and 6.1.1.4'

loop_
_geom_angle_atom_site_label_1
_geom_angle_atom_site_label_2
_geom_angle_atom_site_label_3
_geom_angle
C6 N1 C2 123.0(3)
C6 N1 H1A 118.4
C2 N1 H1A 118.6
C3 C2 N1 118.9(3)
C3 C2 C2' 128.7(3)
N1 C2 C2' 112.4(3)
C2 C2' H2'F 113.4
C2 C2' H2'A 109.3
H2'F C2' H2'A 136.9
C2 C2' H2'B 109.4
H2'F C2' H2'B 50.6
H2'A C2' H2'B 109.5
C2 C2' H2'C 109.6
H2'F C2' H2'C 60.6
H2'A C2' H2'C 109.5
H2'B C2' H2'C 109.5
C2 C2' H2'D 105.6
H2'F C2' H2'D 115.4
H2'A C2' H2'D 44.9
H2'B C2' H2'D 69.1
H2'C C2' H2'D 142.5
C2 C2' H2'E 110.2
H2'F C2' H2'E 115.4
H2'A C2' H2'E 51.0
H2'B C2' H2'E 140.0
H2'C C2' H2'E 61.2
H2'D C2' H2'E 95.0
C2 C3 C3' 120.2(3)
C2 C3 C4 120.5(3)
C3' C3 C4 119.1(3)
O3' C3' O3" 121.8(3)
O3' C3' C3 126.4(4)
O3" C3' C3 111.8(3)
C3"' C3" O3" 113.7(4)
C3"' C3" H3"A 111.9
O3" C3" H3"A 110.2
C3"' C3" H3"E 106.4
O3" C3" H3"E 106.8
H3"A C3" H3"E 107.3
C3" C3"' H3"B 108.1
C3" C3"' H3"C 118.3
H3"B C3"' H3"C 109.5
C3" C3"' H3"D 101.6
H3"B C3"' H3"D 109.5
H3"C C3"' H3"D 109.5
C3' O3" C3" 114.5(3)
C5 C4 C3 110.0(3)
C5 C4 C7 111.4(2)
C3 C4 C7 110.8(2)
C5 C4 H4A 108.4
C3 C4 H4A 108.1
C7 C4 H4A 108.0
C6 C5 C5' 124.8(3)
C6 C5 C4 120.5(3)
C5' C5 C4 114.7(3)
O5' C5' O5" 121.0(3)
O5' C5' C5 124.3(3)
O5" C5' C5 114.7(3)
O5" C5" C5"' 107.0(3)
O5" C5" H5"A 110.2
C5"' C5" H5"A 110.4
O5" C5" H5"B 110.1
C5"' C5" H5"B 110.2
H5"A C5" H5"B 108.9
C5" C5"' H5"C 110.5
C5" C5"' H5"D 109.1
H5"C C5"' H5"D 109.5
C5" C5"' H5"E 108.8
H5"C C5"' H5"E 109.5
H5"D C5"' H5"E 109.5
C5' O5" C5" 117.9(3)
C5 C6 N1 118.9(3)
C5 C6 C6' 128.8(3)
N1 C6 C6' 112.3(3)
C6 C6' H6'A 109.4
C6 C6' H6'B 109.7
H6'A C6' H6'B 109.5
C6 C6' H6'C 109.3
H6'A C6' H6'C 109.5
H6'B C6' H6'C 109.5
C6 C6' H6'D 111.3
H6'A C6' H6'D 45.9
H6'B C6' H6'D 65.9
H6'C C6' H6'D 137.9
C6 C6' H6'E 110.8
H6'A C6' H6'E 57.6
H6'B C6' H6'E 139.4
H6'C C6' H6'E 54.3
H6'D C6' H6'E 100.3
C6 C6' H6'F 110.8
H6'A C6' H6'F 138.7
H6'B C6' H6'F 47.0
H6'C C6' H6'F 65.0
H6'D C6' H6'F 108.8
H6'E C6' H6'F 114.3
C12 C7 C8 118.2(3)
C12 C7 C4 121.6(3)
C8 C7 C4 120.2(3)
C9 C8 C7 121.0(3)
C9 C8 H8A 119.4
C7 C8 H8A 119.6
O9 C9 C8 124.8(3)
O9 C9 C10 115.3(3)
C8 C9 C10 119.9(3)
O10 C10 C11 125.3(3)
O10 C10 C9 115.3(3)
C11 C10 C9 119.4(3)
C10 C11 C12 120.0(3)
C10 C11 H11A 120.1
C12 C11 H11A 119.9
C7 C12 C11 121.5(3)
C7 C12 H12A 119.1
C11 C12 H12A 119.4
O9 C13 H13A 110.0
O9 C13 H13B 109.6
H13A C13 H13B 109.5
O9 C13 H13C 108.8
H13A C13 H13C 109.5
H13B C13 H13C 109.5
O10 C14 H14A 109.7
O10 C14 H14B 110.5
H14A C14 H14B 109.5
O10 C14 H14C 108.2
H14A C14 H14C 109.5
H14B C14 H14C 109.5
C9 O9 C13 118.3(3)
C10 O10 C14 117.7(3)

loop_
_geom_bond_atom_site_label_1
_geom_bond_atom_site_label_2
_geom_bond_site_symmetry_2
_geom_bond_distance
_geom_bond_publ_flag
N1 C6 . 1.403(4) ?
N1 C2 . 1.417(4) ?
N1 H1A . .9000 ?
C2 C3 . 1.364(5) ?
C2 C2' . 1.526(5) ?
C2' H2'F . .9600 ?
C2' H2'A . .9600 ?
C2' H2'B . .9600 ?
C2' H2'C . .9601 ?
C2' H2'D . .9599 ?
C2' H2'E . .9599 ?
C3 C3' . 1.496(4) ?
C3 C4 . 1.546(4) ?
C3' O3' . 1.232(4) ?
C3' O3" . 1.361(5) ?
C3" C3"' . 1.3623(12) ?
C3" O3" . 1.472(4) ?
C3" H3"A . .9601 ?
C3" H3"E . .9599 ?
C3"' H3"B . .9600 ?
C3"' H3"C . .9600 ?
C3"' H3"D . .9601 ?
C4 C5 . 1.547(4) ?
C4 C7 . 1.555(4) ?
C4 H4A . .9600 ?
C5 C6 . 1.373(4) ?
C5 C5' . 1.492(4) ?
C5' O5' . 1.240(4) ?
C5' O5" . 1.359(4) ?
C5" O5" . 1.458(4) ?
C5" C5"' . 1.524(5) ?
C5" H5"A . .9601 ?
C5" H5"B . .9600 ?
C5"' H5"C . .9600 ?
C5"' H5"D . .9599 ?
C5"' H5"E . .9600 ?
C6 C6' . 1.524(4) ?
C6' H6'A . .9600 ?
C6' H6'B . .9601 ?
C6' H6'C . .9600 ?
C6' H6'D . .9601 ?
C6' H6'E . .9599 ?
C6' H6'F . .9600 ?
C7 C12 . 1.397(4) ?
C7 C8 . 1.421(4) ?
C8 C9 . 1.405(4) ?
C8 H8A . .9600 ?
C9 O9 . 1.393(4) ?
C9 C10 . 1.418(5) ?
C10 O10 . 1.392(4) ?
C10 C11 . 1.402(5) ?
C11 C12 . 1.416(5) ?
C11 H11A . .9600 ?
C12 H12A . .9600 ?
C13 O9 . 1.441(5) ?
C13 H13A . .9600 ?
C13 H13B . .9599 ?
C13 H13C . .9600 ?
C14 O10 . 1.413(5) ?
C14 H14A . .9600 ?
C14 H14B . .9600 ?
C14 H14C . .9600 ?

loop_
_geom_hbond_atom_site_label_D
_geom_hbond_atom_site_label_H
_geom_hbond_atom_site_label_A
_geom_hbond_site_symmetry_A
_geom_hbond_distance_DH
_geom_hbond_distance_HA
_geom_hbond_distance_DA
_geom_hbond_angle_DHA
_geom_hbond_publ_flag
N1 H1A O5' 1_545 .90 2.15 3.048(4) 172.6 no
